data_4063101
loop_
_publ_author_name
'Eva Becker'
'Kurt Mereiter'
'Roland Schmid'
'Karl Kirchner'

_publ_section_title
;
Facile S-S Bond Activation of Alkyl and Aryl Disulfides by
[RuCp(CH3CN)3]+  -  Formation of Dinuclear Ru(III)-Ru(III) Complexes
with Bridging Thiolate Ligands
;
_journal_name_full Organometallics
_journal_paper_doi 10.1021/om0498854
_journal_year 2004
_chemical_formula_moiety 'C15 H13 N2 Ru S2, F6 P'
_chemical_formula_sum 'C15 H13 F6 N2 P Ru S2'
_chemical_formula_weight 531.43
_chemical_name_common '[CpRu(kappa2N,S-pyS)2]PF6'
_space_group_IT_number 14
_symmetry_cell_setting monoclinic
_symmetry_space_group_name_Hall '-P 2yn'
_symmetry_space_group_name_H-M 'P 1 21/n 1'
_cell_angle_alpha 90.00
_cell_angle_beta 104.5000(10)
_cell_angle_gamma 90.00
_cell_formula_units_Z 4
_cell_length_a 10.9202(6)
_cell_length_b 12.6724(6)
_cell_length_c 13.6300(7)
_cell_measurement_temperature 173(2)
_cell_volume 1826.11(16)
_diffrn_ambient_temperature 173(2)
_exptl_crystal_density_diffrn 1.933
_cod_depositor_comments
;
The following automatic conversions were performed:
'_symmetry_cell_setting' value 'Monoclinic' changed to 'monoclinic'
according to '/home/saulius/struct/CIF-dictionaries/cif_core.dic'
dictionary named 'cif_core.dic' version 2.4.1 from 2010-06-29.

Automatic conversion script
Id: cif_fix_enum 1527 2010-12-29 10:47:43Z saulius 
;
_cod_original_sg_symbol_H-M 'P 21/n'
_cod_database_code 4063101

loop_
_symmetry_equiv_pos_as_xyz
'x, y, z'
'-x+1/2, y+1/2, -z+1/2'
'-x, -y, -z'
'x-1/2, -y-1/2, z-1/2'

loop_
_atom_site_label
_atom_site_type_symbol
_atom_site_fract_x
_atom_site_fract_y
_atom_site_fract_z
_atom_site_U_iso_or_equiv
_atom_site_adp_type
_atom_site_occupancy
_atom_site_symmetry_multiplicity
_atom_site_calc_flag
_atom_site_refinement_flags
_atom_site_disorder_assembly
_atom_site_disorder_group
Ru Ru 0.312512(14) 0.189795(12) 0.566814(11) 0.02032(6) Uani 1 1 d . . .
S1 S 0.16436(6) 0.31418(4) 0.60468(5) 0.03460(13) Uani 1 1 d . . .
S2 S 0.32086(5) 0.00093(4) 0.56319(4) 0.02582(11) Uani 1 1 d . . .
N1 N 0.28319(16) 0.16860(14) 0.71100(13) 0.0234(3) Uani 1 1 d . . .
N2 N 0.15338(16) 0.12274(15) 0.47020(13) 0.0256(3) Uani 1 1 d . . .
C1 C 0.4144(3) 0.3397(2) 0.5437(2) 0.0438(6) Uani 1 1 d . . .
H1 H 0.3869 0.4088 0.5546 0.053 Uiso 1 1 calc R . .
C2 C 0.4981(2) 0.2769(2) 0.61628(19) 0.0392(6) Uani 1 1 d . . .
H2 H 0.5365 0.2963 0.6844 0.047 Uiso 1 1 calc R . .
C3 C 0.5145(2) 0.18047(19) 0.56990(18) 0.0310(5) Uani 1 1 d . . .
H3 H 0.5659 0.1233 0.6012 0.037 Uiso 1 1 calc R . .
C4 C 0.4400(2) 0.18386(18) 0.46709(17) 0.0296(4) Uani 1 1 d . . .
H4 H 0.4338 0.1294 0.4182 0.036 Uiso 1 1 calc R . .
C5 C 0.3780(2) 0.2817(2) 0.45127(19) 0.0364(5) Uani 1 1 d . . .
H5 H 0.3219 0.3051 0.3901 0.044 Uiso 1 1 calc R . .
C6 C 0.1980(2) 0.24361(16) 0.71777(16) 0.0271(4) Uani 1 1 d . . .
C7 C 0.1540(2) 0.25582(19) 0.80436(19) 0.0350(5) Uani 1 1 d . . .
H7 H 0.0917 0.3072 0.8075 0.042 Uiso 1 1 calc R . .
C8 C 0.2038(3) 0.1908(2) 0.88536(19) 0.0384(6) Uani 1 1 d . . .
H8 H 0.1765 0.1976 0.9460 0.046 Uiso 1 1 calc R . .
C9 C 0.2937(3) 0.1153(2) 0.87912(17) 0.0352(5) Uani 1 1 d . . .
H9 H 0.3288 0.0711 0.9354 0.042 Uiso 1 1 calc R . .
C10 C 0.3316(2) 0.10506(18) 0.78988(16) 0.0282(4) Uani 1 1 d . . .
H10 H 0.3921 0.0529 0.7845 0.034 Uiso 1 1 calc R . .
C11 C 0.17954(19) 0.01943(18) 0.47245(15) 0.0254(4) Uani 1 1 d . . .
C12 C 0.1018(2) -0.0527(2) 0.40840(18) 0.0357(5) Uani 1 1 d . . .
H12 H 0.1217 -0.1258 0.4101 0.043 Uiso 1 1 calc R . .
C13 C -0.0051(2) -0.0129(3) 0.34253(19) 0.0446(7) Uani 1 1 d . . .
H13 H -0.0606 -0.0590 0.2972 0.054 Uiso 1 1 calc R . .
C14 C -0.0323(2) 0.0938(3) 0.3419(2) 0.0443(7) Uani 1 1 d . . .
H14 H -0.1074 0.1204 0.2976 0.053 Uiso 1 1 calc R . .
C15 C 0.0492(2) 0.1612(2) 0.40547(18) 0.0350(5) Uani 1 1 d . . .
H15 H 0.0320 0.2347 0.4037 0.042 Uiso 1 1 calc R . .
P P 0.30452(5) 0.04057(5) 0.18253(4) 0.03016(12) Uani 1 1 d . . .
F1 F 0.3368(3) 0.14529(17) 0.13202(16) 0.0768(7) Uani 1 1 d . . .
F2 F 0.2741(2) -0.06528(15) 0.23489(15) 0.0650(5) Uani 1 1 d . . .
F3 F 0.36176(18) -0.02900(17) 0.10753(13) 0.0595(5) Uani 1 1 d . . .
F4 F 0.24705(16) 0.10873(16) 0.25896(13) 0.0511(4) Uani 1 1 d . . .
F5 F 0.17088(17) 0.03546(17) 0.10360(15) 0.0674(6) Uani 1 1 d . . .
F6 F 0.43997(14) 0.04406(16) 0.26270(13) 0.0524(4) Uani 1 1 d . . .

loop_
_atom_site_aniso_label
_atom_site_aniso_U_11
_atom_site_aniso_U_22
_atom_site_aniso_U_33
_atom_site_aniso_U_23
_atom_site_aniso_U_13
_atom_site_aniso_U_12
Ru 0.02221(9) 0.01960(8) 0.02011(8) 0.00039(5) 0.00711(6) 0.00213(5)
S1 0.0442(3) 0.0272(3) 0.0364(3) 0.0056(2) 0.0176(3) 0.0149(2)
S2 0.0281(2) 0.0218(2) 0.0260(2) -0.00044(17) 0.00388(19) 0.00491(18)
N1 0.0253(8) 0.0223(8) 0.0240(8) -0.0027(6) 0.0088(6) 0.0001(6)
N2 0.0219(8) 0.0319(9) 0.0232(8) 0.0050(7) 0.0059(6) 0.0016(7)
C1 0.0508(15) 0.0267(11) 0.0634(17) -0.0019(11) 0.0318(14) -0.0094(11)
C2 0.0390(12) 0.0504(14) 0.0312(11) -0.0115(10) 0.0143(10) -0.0216(11)
C3 0.0229(9) 0.0410(12) 0.0303(11) 0.0032(9) 0.0089(8) -0.0023(8)
C4 0.0298(10) 0.0381(12) 0.0236(9) -0.0025(8) 0.0116(8) -0.0052(9)
C5 0.0354(12) 0.0390(12) 0.0363(12) 0.0140(10) 0.0121(10) -0.0021(10)
C6 0.0320(10) 0.0210(9) 0.0309(10) -0.0011(8) 0.0125(8) 0.0014(8)
C7 0.0450(13) 0.0286(11) 0.0375(12) -0.0058(9) 0.0214(10) 0.0037(10)
C8 0.0524(15) 0.0388(13) 0.0309(11) -0.0049(9) 0.0234(11) -0.0010(11)
C9 0.0468(13) 0.0345(12) 0.0261(10) 0.0020(9) 0.0124(10) 0.0015(10)
C10 0.0312(10) 0.0296(10) 0.0247(9) 0.0014(8) 0.0087(8) 0.0038(8)
C11 0.0241(9) 0.0323(10) 0.0210(9) 0.0019(8) 0.0078(7) -0.0021(8)
C12 0.0390(12) 0.0395(13) 0.0296(11) -0.0027(9) 0.0103(9) -0.0148(10)
C13 0.0358(13) 0.0645(18) 0.0307(12) 0.0006(11) 0.0032(10) -0.0222(12)
C14 0.0236(10) 0.072(2) 0.0341(12) 0.0144(12) 0.0011(9) -0.0053(11)
C15 0.0251(10) 0.0477(13) 0.0313(11) 0.0142(10) 0.0058(8) 0.0065(10)
P 0.0290(3) 0.0365(3) 0.0219(2) -0.0032(2) 0.0008(2) 0.0035(2)
F1 0.125(2) 0.0548(12) 0.0538(11) 0.0087(9) 0.0281(12) -0.0164(13)
F2 0.0864(15) 0.0506(11) 0.0557(11) 0.0057(9) 0.0131(10) -0.0143(10)
F3 0.0618(11) 0.0781(13) 0.0372(8) -0.0208(9) 0.0096(8) 0.0185(10)
F4 0.0401(8) 0.0715(12) 0.0398(8) -0.0171(8) 0.0062(7) 0.0133(8)
F5 0.0480(10) 0.0755(13) 0.0579(11) -0.0265(10) -0.0258(8) 0.0211(9)
F6 0.0296(7) 0.0716(12) 0.0483(9) -0.0236(8) -0.0043(6) 0.0077(7)

loop_
_geom_bond_atom_site_label_1
_geom_bond_atom_site_label_2
_geom_bond_distance
_geom_bond_site_symmetry_2
_geom_bond_publ_flag
Ru N2 2.0808(18) . ?
Ru N1 2.0862(17) . ?
Ru C4 2.177(2) . ?
Ru C3 2.199(2) . ?
Ru C5 2.216(2) . ?
Ru C2 2.257(2) . ?
Ru C1 2.263(3) . ?
Ru S2 2.3961(6) . ?
Ru S1 2.4054(6) . ?
S1 C6 1.740(2) . ?
S2 C11 1.735(2) . ?
N1 C10 1.341(3) . ?
N1 C6 1.349(3) . ?
N2 C11 1.339(3) . ?
N2 C15 1.345(3) . ?
C1 C2 1.412(4) . ?
C1 C5 1.426(4) . ?
C1 H1 0.9500 . ?
C2 C3 1.408(4) . ?
C2 H2 0.9500 . ?
C3 C4 1.434(3) . ?
C3 H3 0.9500 . ?
C4 C5 1.404(3) . ?
C4 H4 0.9500 . ?
C5 H5 0.9500 . ?
C6 C7 1.390(3) . ?
C7 C8 1.376(4) . ?
C7 H7 0.9500 . ?
C8 C9 1.389(4) . ?
C8 H8 0.9500 . ?
C9 C10 1.386(3) . ?
C9 H9 0.9500 . ?
C10 H10 0.9500 . ?
C11 C12 1.395(3) . ?
C12 C13 1.378(4) . ?
C12 H12 0.9500 . ?
C13 C14 1.384(5) . ?
C13 H13 0.9500 . ?
C14 C15 1.373(4) . ?
C14 H14 0.9500 . ?
C15 H15 0.9500 . ?
P F1 1.575(2) . ?
P F5 1.5828(16) . ?
P F3 1.5916(17) . ?
P F2 1.593(2) . ?
P F4 1.5977(17) . ?
P F6 1.6045(15) . ?
